data_4038832
loop_
_publ_author_name
'Moritz, Jan-Ole'
'Chakrabortty, Soumyadeep'
'M\"uller, Bernd H'
'Spannenberg, Anke'
'Kamer, Paul C. J.'

_publ_section_title
;
 P-chirogenic Diphosphazanes with Axially Chiral Substituents and their
 Use in Rh-catalyzed Asymmetric Hydrogenation.
;
_journal_name_full 'The Journal of organic chemistry'
_journal_paper_doi 10.1021/acs.joc.0c01108
_journal_year 2020
_chemical_absolute_configuration ad
_chemical_formula_moiety 'C40 H54 N2 O4 P4 Rh, B F4'
_chemical_formula_sum 'C40 H54 B F4 N2 O4 P4 Rh'
_chemical_formula_weight 940.45
_space_group_crystal_system monoclinic
_space_group_IT_number 4
_space_group_name_Hall 'P 2yb'
_space_group_name_H-M_alt 'P 1 21 1'
_atom_sites_solution_hydrogens geom
_audit_creation_method SHELXL-2014/7
_cell_angle_alpha 90
_cell_angle_beta 102.2616(14)
_cell_angle_gamma 90
_cell_formula_units_Z 2
_cell_length_a 10.8041(6)
_cell_length_b 15.3336(8)
_cell_length_c 13.3346(7)
_cell_measurement_reflns_used 9939
_cell_measurement_temperature 150(2)
_cell_measurement_theta_max 66.62
_cell_measurement_theta_min 4.19
_cell_volume 2158.7(2)
_computing_cell_refinement 'SAINT (Bruker, 2013)'
_computing_data_collection 'APEX2 (Bruker, 2014)'
_computing_data_reduction SAINT
_computing_structure_refinement 'SHELXL-2014/7 (Sheldrick, 2015)'
_computing_structure_solution 'SHELXS-97 (Sheldrick, 2008)'
_diffrn_ambient_temperature 150(2)
_diffrn_detector_area_resol_mean 8.3333
_diffrn_measured_fraction_theta_full 0.999
_diffrn_measured_fraction_theta_max 0.999
_diffrn_measurement_device_type 'Bruker APEX-II CCD'
_diffrn_measurement_method '\f and \w scans'
_diffrn_radiation_monochromator multilayer
_diffrn_radiation_source microfocus
_diffrn_radiation_type CuK\a
_diffrn_radiation_wavelength 1.54178
_diffrn_reflns_av_R_equivalents 0.0191
_diffrn_reflns_av_unetI/netI 0.0202
_diffrn_reflns_Laue_measured_fraction_full 0.999
_diffrn_reflns_Laue_measured_fraction_max 0.999
_diffrn_reflns_limit_h_max 12
_diffrn_reflns_limit_h_min -12
_diffrn_reflns_limit_k_max 18
_diffrn_reflns_limit_k_min -18
_diffrn_reflns_limit_l_max 14
_diffrn_reflns_limit_l_min -15
_diffrn_reflns_number 24957
_diffrn_reflns_point_group_measured_fraction_full 0.984
_diffrn_reflns_point_group_measured_fraction_max 0.984
_diffrn_reflns_theta_full 66.687
_diffrn_reflns_theta_max 66.687
_diffrn_reflns_theta_min 3.392
_exptl_absorpt_coefficient_mu 5.100
_exptl_absorpt_correction_T_max 0.41
_exptl_absorpt_correction_T_min 0.30
_exptl_absorpt_correction_type multi-scan
_exptl_absorpt_process_details 'SADABS (Bruker, 2014)'
_exptl_crystal_colour yellow
_exptl_crystal_density_diffrn 1.447
_exptl_crystal_description prism
_exptl_crystal_F_000 972
_exptl_crystal_size_max 0.313
_exptl_crystal_size_mid 0.209
_exptl_crystal_size_min 0.196
_refine_diff_density_max 0.879
_refine_diff_density_min -0.563
_refine_diff_density_rms 0.072
_refine_ls_abs_structure_details
;
 Flack x determined using 3495 quotients [(I+)-(I-)]/[(I+)+(I-)]
 (Parsons, Flack and Wagner, Acta Cryst. B69 (2013) 249-259).
;
_refine_ls_abs_structure_Flack -0.017(3)
_refine_ls_extinction_method none
_refine_ls_goodness_of_fit_ref 1.044
_refine_ls_hydrogen_treatment constr
_refine_ls_matrix_type full
_refine_ls_number_parameters 501
_refine_ls_number_reflns 7515
_refine_ls_number_restraints 10
_refine_ls_restrained_S_all 1.046
_refine_ls_R_factor_all 0.0254
_refine_ls_R_factor_gt 0.0254
_refine_ls_shift/su_max 0.002
_refine_ls_shift/su_mean 0.000
_refine_ls_structure_factor_coef Fsqd
_refine_ls_weighting_details 'w=1/[\s^2^(Fo^2^)+(0.0460P)^2^+0.9520P] where P=(Fo^2^+2Fc^2^)/3'
_refine_ls_weighting_scheme calc
_refine_ls_wR_factor_gt 0.0682
_refine_ls_wR_factor_ref 0.0682
_reflns_Friedel_coverage 0.892
_reflns_Friedel_fraction_full 0.967
_reflns_Friedel_fraction_max 0.967
_reflns_number_gt 7502
_reflns_number_total 7515
_reflns_threshold_expression 'I > 2\s(I)'
_cod_data_source_file jo0c01108_si_005.cif
_cod_data_source_block AX1794
_cod_original_sg_symbol_H-M 'P 21'
_cod_database_code 4038832
_shelx_shelxl_version_number 2014/7
_shelx_space_group_comment
;
The symmetry employed for this shelxl refinement is uniquely defined
by the following loop, which should always be used as a source of
symmetry information in preference to the above space-group names.
They are only intended as comments.
;

loop_
_space_group_symop_operation_xyz
'x, y, z'
'-x, y+1/2, -z'

loop_
_atom_site_label
_atom_site_type_symbol
_atom_site_fract_x
_atom_site_fract_y
_atom_site_fract_z
_atom_site_U_iso_or_equiv
_atom_site_adp_type
_atom_site_occupancy
_atom_site_site_symmetry_order
_atom_site_calc_flag
_atom_site_refinement_flags_posn
_atom_site_refinement_flags_adp
_atom_site_refinement_flags_occupancy
_atom_site_disorder_assembly
_atom_site_disorder_group
B1 B 0.0349(4) 0.3223(2) 0.1477(3) 0.0365(10) Uani 1 1 d D . . . .
C1 C 0.4991(3) 0.4684(3) 0.9870(3) 0.0258(7) Uani 1 1 d . . . . .
H1 H 0.4182 0.4840 1.0076 0.031 Uiso 1 1 calc R U . . .
C2 C 0.6057(3) 0.5139(3) 1.0618(2) 0.0260(7) Uani 1 1 d D . . . .
C3 C 0.5954(4) 0.6024(3) 1.0813(3) 0.0324(8) Uani 1 1 d D . . . .
H3 H 0.5220 0.6333 1.0479 0.039 Uiso 1 1 calc R U . . .
C4 C 0.6907(4) 0.6464(3) 1.1489(3) 0.0382(9) Uani 1 1 d . . . . .
H4 H 0.6818 0.7069 1.1614 0.046 Uiso 1 1 calc R U . . .
C5 C 0.7984(4) 0.6025(3) 1.1981(3) 0.0355(9) Uani 1 1 d . . . . .
H5 H 0.8642 0.6326 1.2436 0.043 Uiso 1 1 calc R U . . .
C6 C 0.8091(3) 0.5142(3) 1.1801(3) 0.0348(8) Uani 1 1 d . . . . .
H6 H 0.8824 0.4834 1.2139 0.042 Uiso 1 1 calc R U . . .
C7 C 0.7128(4) 0.4700(3) 1.1125(3) 0.0299(8) Uani 1 1 d D . . . .
H7 H 0.7209 0.4093 1.1014 0.036 Uiso 1 1 calc R U . . .
C8 C 0.5081(4) 0.3693(3) 0.9885(3) 0.0326(8) Uani 1 1 d . . . . .
H8A H 0.4348 0.3448 0.9407 0.049 Uiso 1 1 calc R U . . .
H8B H 0.5092 0.3480 1.0580 0.049 Uiso 1 1 calc R U . . .
H8C H 0.5860 0.3513 0.9678 0.049 Uiso 1 1 calc R U . . .
C9 C 0.2719(4) 0.6162(3) 0.8015(3) 0.0272(8) Uani 1 1 d . . . . .
C10 C 0.2365(5) 0.6225(3) 0.9063(3) 0.0410(11) Uani 1 1 d . . . . .
H10A H 0.3128 0.6156 0.9605 0.061 Uiso 1 1 calc R U . . .
H10B H 0.1758 0.5763 0.9124 0.061 Uiso 1 1 calc R U . . .
H10C H 0.1982 0.6795 0.9131 0.061 Uiso 1 1 calc R U . . .
C11 C 0.1509(4) 0.6178(3) 0.7168(3) 0.0333(9) Uani 1 1 d . . . . .
H11A H 0.0951 0.5699 0.7278 0.050 Uiso 1 1 calc R U . . .
H11B H 0.1733 0.6109 0.6498 0.050 Uiso 1 1 calc R U . . .
H11C H 0.1072 0.6735 0.7188 0.050 Uiso 1 1 calc R U . . .
C12 C 0.3576(4) 0.6927(3) 0.7869(4) 0.0381(9) Uani 1 1 d . . . . .
H12A H 0.3117 0.7477 0.7885 0.057 Uiso 1 1 calc R U . . .
H12B H 0.3823 0.6869 0.7206 0.057 Uiso 1 1 calc R U . . .
H12C H 0.4335 0.6925 0.8422 0.057 Uiso 1 1 calc R U . . .
C13 C 0.2447(4) 0.4272(3) 0.7855(2) 0.0250(8) Uani 1 1 d D . . . .
C14 C 0.1942(4) 0.4057(3) 0.8707(3) 0.0330(9) Uani 1 1 d D . . . .
H14 H 0.2260 0.4331 0.9348 0.040 Uiso 1 1 calc R U . . .
C15 C 0.0981(4) 0.3446(3) 0.8620(3) 0.0383(10) Uani 1 1 d . . . . .
H15 H 0.0663 0.3288 0.9207 0.046 Uiso 1 1 calc R U . . .
C16 C 0.0481(4) 0.3064(3) 0.7679(4) 0.0385(9) Uani 1 1 d . . . . .
H16 H -0.0210 0.2669 0.7613 0.046 Uiso 1 1 calc R U . . .
C17 C 0.0987(4) 0.3258(3) 0.6841(3) 0.0364(9) Uani 1 1 d . . . . .
H17 H 0.0658 0.2985 0.6200 0.044 Uiso 1 1 calc R U . . .
C18 C 0.1972(3) 0.3847(3) 0.6928(3) 0.0285(8) Uani 1 1 d D . . . .
H18 H 0.2329 0.3965 0.6350 0.034 Uiso 1 1 calc R U . . .
C19 C 0.8135(4) 0.5770(4) 0.9138(3) 0.0405(11) Uani 1 1 d . . . . .
H19A H 0.8162 0.5807 0.9884 0.049 Uiso 1 1 calc R U . . .
H19B H 0.8791 0.6162 0.8970 0.049 Uiso 1 1 calc R U . . .
C20 C 0.8344(4) 0.4847(4) 0.8832(4) 0.0423(11) Uani 1 1 d . . . . .
H20A H 0.8781 0.4838 0.8250 0.051 Uiso 1 1 calc R U . . .
H20B H 0.8867 0.4525 0.9414 0.051 Uiso 1 1 calc R U . . .
C21 C 0.4604(3) 0.5181(3) 0.3211(2) 0.0211(6) Uani 1 1 d . . . . .
H21 H 0.5435 0.5395 0.3092 0.025 Uiso 1 1 calc R U . . .
C22 C 0.3578(2) 0.57353(15) 0.25336(17) 0.0283(8) Uani 1 1 d G . . . .
C23 C 0.2512(2) 0.53536(15) 0.19243(19) 0.0396(9) Uani 1 1 d G . . . .
H23 H 0.2405 0.4739 0.1930 0.047 Uiso 1 1 calc R U . . .
C24 C 0.1602(2) 0.5872(2) 0.13068(19) 0.0500(13) Uani 1 1 d G . . . .
H24 H 0.0873 0.5611 0.0890 0.060 Uiso 1 1 calc R U . . .
C25 C 0.1758(3) 0.6771(2) 0.1299(2) 0.0570(16) Uani 1 1 d G . . . .
H25 H 0.1135 0.7125 0.0876 0.068 Uiso 1 1 calc R U . . .
C26 C 0.2824(3) 0.71528(14) 0.1908(2) 0.0542(14) Uani 1 1 d G . . . .
H26 H 0.2930 0.7768 0.1902 0.065 Uiso 1 1 calc R U . . .
C27 C 0.3734(2) 0.66349(16) 0.2525(2) 0.0399(10) Uani 1 1 d G . . . .
H27 H 0.4463 0.6896 0.2942 0.048 Uiso 1 1 calc R U . . .
C28 C 0.4529(4) 0.4215(3) 0.2938(3) 0.0287(8) Uani 1 1 d . . . . .
H28A H 0.5202 0.3899 0.3406 0.043 Uiso 1 1 calc R U . . .
H28B H 0.4634 0.4140 0.2231 0.043 Uiso 1 1 calc R U . . .
H28C H 0.3702 0.3985 0.3001 0.043 Uiso 1 1 calc R U . . .
C29 C 0.6770(4) 0.6427(3) 0.5345(3) 0.0277(8) Uani 1 1 d . . . . .
C30 C 0.7238(5) 0.6648(3) 0.4371(3) 0.0424(11) Uani 1 1 d . . . . .
H30A H 0.7529 0.7255 0.4403 0.064 Uiso 1 1 calc R U . . .
H30B H 0.6544 0.6571 0.3771 0.064 Uiso 1 1 calc R U . . .
H30C H 0.7940 0.6260 0.4313 0.064 Uiso 1 1 calc R U . . .
C31 C 0.7911(5) 0.6384(4) 0.6244(4) 0.0486(12) Uani 1 1 d . . . . .
H31A H 0.8497 0.5932 0.6110 0.073 Uiso 1 1 calc R U . . .
H31B H 0.7624 0.6241 0.6874 0.073 Uiso 1 1 calc R U . . .
H31C H 0.8343 0.6949 0.6324 0.073 Uiso 1 1 calc R U . . .
C32 C 0.5842(5) 0.7134(3) 0.5535(4) 0.0458(11) Uani 1 1 d . . . . .
H32A H 0.5577 0.7012 0.6179 0.069 Uiso 1 1 calc R U . . .
H32B H 0.5099 0.7137 0.4967 0.069 Uiso 1 1 calc R U . . .
H32C H 0.6259 0.7705 0.5580 0.069 Uiso 1 1 calc R U . . .
C33 C 0.6949(3) 0.4484(2) 0.5135(2) 0.0225(7) Uani 1 1 d D . . . .
C34 C 0.7005(4) 0.3767(2) 0.5788(3) 0.0283(8) Uani 1 1 d D . . . .
H34 H 0.6613 0.3797 0.6360 0.034 Uiso 1 1 calc R U . . .
C35 C 0.7628(4) 0.3012(3) 0.5609(3) 0.0362(9) Uani 1 1 d . . . . .
H35 H 0.7655 0.2525 0.6053 0.043 Uiso 1 1 calc R U . . .
C36 C 0.8211(4) 0.2970(3) 0.4781(3) 0.0342(9) Uani 1 1 d . . . . .
H36 H 0.8626 0.2448 0.4652 0.041 Uiso 1 1 calc R U . . .
C37 C 0.8193(4) 0.3678(3) 0.4143(3) 0.0307(8) Uani 1 1 d . . . . .
H37 H 0.8610 0.3647 0.3584 0.037 Uiso 1 1 calc R U . . .
C38 C 0.7566(3) 0.4437(3) 0.4313(3) 0.0283(8) Uani 1 1 d D . . . .
H38 H 0.7556 0.4924 0.3872 0.034 Uiso 1 1 calc R U . . .
C39 C 0.1211(4) 0.5508(4) 0.4031(4) 0.0518(15) Uani 1 1 d . . . . .
H39A H 0.1070 0.5689 0.3303 0.062 Uiso 1 1 calc R U . . .
H39B H 0.0478 0.5702 0.4311 0.062 Uiso 1 1 calc R U . . .
C40 C 0.1352(5) 0.4543(4) 0.4117(4) 0.0560(15) Uani 1 1 d . . . . .
H40A H 0.0816 0.4309 0.4571 0.067 Uiso 1 1 calc R U . . .
H40B H 0.1083 0.4270 0.3432 0.067 Uiso 1 1 calc R U . . .
F1 F 0.1579(4) 0.3159(3) 0.2046(4) 0.0971(15) Uani 1 1 d D . . . .
F2 F 0.0150(4) 0.2511(3) 0.0851(3) 0.0777(11) Uani 1 1 d D . . . .
F3 F -0.0462(4) 0.3232(2) 0.2148(3) 0.0783(11) Uani 1 1 d D . . . .
F4 F 0.0278(3) 0.3992(2) 0.0939(3) 0.0700(9) Uani 1 1 d D . . . .
N1 N 0.4894(3) 0.50126(18) 0.8800(2) 0.0226(7) Uani 1 1 d . . . . .
N2 N 0.4623(2) 0.5323(2) 0.43276(18) 0.0185(5) Uani 1 1 d . . . . .
O1 O 0.6877(3) 0.60092(19) 0.8546(2) 0.0300(6) Uani 1 1 d . . . . .
O2 O 0.7092(3) 0.4456(2) 0.8534(2) 0.0301(6) Uani 1 1 d . . . . .
O3 O 0.2359(3) 0.5889(2) 0.4606(2) 0.0328(7) Uani 1 1 d . . . . .
O4 O 0.2661(3) 0.43528(19) 0.4535(2) 0.0322(7) Uani 1 1 d . . . . .
P1 P 0.35748(7) 0.51449(7) 0.78139(6) 0.01966(18) Uani 1 1 d . . . . .
P2 P 0.60241(7) 0.51814(7) 0.81298(6) 0.01998(17) Uani 1 1 d . . . . .
P3 P 0.59220(7) 0.53724(6) 0.53477(6) 0.01858(19) Uani 1 1 d . . . . .
P4 P 0.34777(6) 0.51955(7) 0.49928(5) 0.01785(16) Uani 1 1 d . . . . .
Rh1 Rh 0.47348(2) 0.52290(2) 0.65672(2) 0.01742(8) Uani 1 1 d . . . . .

loop_
_atom_site_aniso_label
_atom_site_aniso_U_11
_atom_site_aniso_U_22
_atom_site_aniso_U_33
_atom_site_aniso_U_23
_atom_site_aniso_U_13
_atom_site_aniso_U_12
B1 0.047(3) 0.035(2) 0.028(2) -0.0056(19) 0.010(2) -0.001(2)
C1 0.0291(18) 0.033(2) 0.0151(16) 0.0024(14) 0.0044(13) 0.0055(15)
C2 0.0321(16) 0.032(2) 0.0145(14) -0.0010(17) 0.0060(12) 0.0041(17)
C3 0.038(2) 0.034(2) 0.0226(18) -0.0007(15) 0.0005(16) 0.0102(17)
C4 0.047(2) 0.033(2) 0.030(2) -0.0093(17) 0.0008(17) 0.0078(18)
C5 0.040(2) 0.041(2) 0.0224(19) -0.0052(16) 0.0004(16) -0.0001(18)
C6 0.0347(18) 0.044(2) 0.0219(16) 0.0045(18) -0.0013(13) 0.0066(19)
C7 0.039(2) 0.0275(19) 0.0224(17) 0.0014(14) 0.0044(15) 0.0059(16)
C8 0.044(2) 0.0297(19) 0.0235(18) 0.0020(15) 0.0049(15) -0.0002(17)
C9 0.026(2) 0.036(2) 0.0194(18) -0.0026(15) 0.0052(15) 0.0099(15)
C10 0.046(3) 0.056(3) 0.023(2) -0.0053(18) 0.0121(18) 0.025(2)
C11 0.028(2) 0.041(2) 0.029(2) 0.0009(17) 0.0014(15) 0.0115(16)
C12 0.041(2) 0.028(2) 0.044(2) -0.0062(17) 0.0077(18) 0.0078(17)
C13 0.0236(18) 0.0300(19) 0.0225(18) 0.0020(15) 0.0078(14) 0.0028(14)
C14 0.030(2) 0.046(2) 0.026(2) 0.0033(17) 0.0134(16) 0.0023(17)
C15 0.032(2) 0.051(3) 0.037(2) 0.0110(19) 0.0196(17) 0.0010(18)
C16 0.028(2) 0.044(2) 0.047(3) 0.0019(19) 0.0161(18) -0.0075(17)
C17 0.035(2) 0.041(2) 0.036(2) -0.0058(17) 0.0140(17) -0.0084(17)
C18 0.0280(19) 0.034(2) 0.0263(18) 0.0015(15) 0.0119(14) -0.0026(16)
C19 0.026(2) 0.064(3) 0.028(2) 0.003(2) -0.0037(16) -0.012(2)
C20 0.022(2) 0.067(3) 0.036(2) 0.009(2) 0.0024(17) 0.0081(19)
C21 0.0222(14) 0.0265(16) 0.0157(13) -0.0013(15) 0.0069(11) 0.0005(15)
C22 0.0297(19) 0.040(2) 0.0172(17) 0.0033(15) 0.0103(14) 0.0079(16)
C23 0.0338(18) 0.061(3) 0.0230(17) 0.006(2) 0.0047(14) 0.003(2)
C24 0.037(2) 0.088(4) 0.025(2) 0.009(2) 0.0051(17) 0.013(2)
C25 0.062(3) 0.090(4) 0.022(2) 0.012(2) 0.016(2) 0.047(3)
C26 0.089(4) 0.046(3) 0.034(2) 0.009(2) 0.027(3) 0.034(3)
C27 0.057(3) 0.036(2) 0.028(2) 0.0028(17) 0.0126(19) 0.015(2)
C28 0.033(2) 0.0310(19) 0.0232(17) -0.0060(15) 0.0087(15) -0.0004(15)
C29 0.0274(19) 0.0296(19) 0.0276(19) -0.0039(16) 0.0092(15) -0.0106(16)
C30 0.055(3) 0.041(2) 0.037(2) -0.0046(18) 0.022(2) -0.023(2)
C31 0.042(2) 0.063(3) 0.038(2) -0.007(2) 0.0015(19) -0.028(2)
C32 0.050(3) 0.025(2) 0.069(3) -0.009(2) 0.029(2) -0.0084(18)
C33 0.0166(16) 0.0291(18) 0.0214(16) -0.0035(14) 0.0032(13) -0.0006(14)
C34 0.0292(19) 0.0323(19) 0.0242(18) -0.0006(16) 0.0077(15) -0.0003(15)
C35 0.042(2) 0.031(2) 0.036(2) 0.0003(16) 0.0107(17) 0.0054(17)
C36 0.031(2) 0.033(2) 0.039(2) -0.0106(17) 0.0086(17) 0.0032(16)
C37 0.0232(18) 0.043(2) 0.0287(19) -0.0100(16) 0.0112(14) -0.0005(15)
C38 0.0240(18) 0.038(2) 0.0243(18) 0.0021(15) 0.0091(14) 0.0009(15)
C39 0.0191(18) 0.100(5) 0.033(2) -0.013(2) -0.0018(16) 0.009(2)
C40 0.033(3) 0.087(4) 0.041(3) 0.004(3) -0.007(2) -0.027(3)
F1 0.071(2) 0.076(3) 0.119(4) 0.014(2) -0.036(2) -0.004(2)
F2 0.083(2) 0.076(2) 0.081(2) -0.0445(19) 0.034(2) -0.0233(19)
F3 0.123(3) 0.0566(19) 0.077(2) 0.0034(17) 0.070(2) 0.012(2)
F4 0.078(2) 0.067(2) 0.069(2) 0.0295(17) 0.0233(18) 0.0118(17)
N1 0.0235(13) 0.0289(18) 0.0150(13) 0.0007(11) 0.0034(10) 0.0045(11)
N2 0.0190(11) 0.0215(14) 0.0150(12) 0.0008(12) 0.0033(9) -0.0009(12)
O1 0.0279(14) 0.0339(15) 0.0253(14) -0.0035(11) -0.0008(11) -0.0057(11)
O2 0.0256(14) 0.0360(15) 0.0277(14) 0.0020(11) 0.0032(11) 0.0103(11)
O3 0.0236(14) 0.0422(16) 0.0316(15) 0.0078(13) 0.0036(11) 0.0088(12)
O4 0.0291(14) 0.0377(16) 0.0322(14) -0.0127(12) 0.0115(11) -0.0146(12)
P1 0.0196(3) 0.0263(5) 0.0141(3) -0.0007(4) 0.0058(3) 0.0026(4)
P2 0.0195(3) 0.0244(4) 0.0153(3) -0.0010(4) 0.0020(3) 0.0019(4)
P3 0.0172(3) 0.0238(5) 0.0155(3) -0.0016(3) 0.0051(3) -0.0027(3)
P4 0.0172(3) 0.0222(4) 0.0142(3) -0.0006(4) 0.0036(2) -0.0010(4)
Rh1 0.01665(12) 0.02324(13) 0.01262(12) -0.00118(10) 0.00368(8) -0.00042(10)

loop_
_atom_type_symbol
_atom_type_description
_atom_type_scat_dispersion_real
_atom_type_scat_dispersion_imag
_atom_type_scat_source
C C 0.0181 0.0091 'International Tables Vol C Tables 4.2.6.8 and 6.1.1.4'
H H 0.0000 0.0000 'International Tables Vol C Tables 4.2.6.8 and 6.1.1.4'
B B 0.0090 0.0039 'International Tables Vol C Tables 4.2.6.8 and 6.1.1.4'
N N 0.0311 0.0180 'International Tables Vol C Tables 4.2.6.8 and 6.1.1.4'
O O 0.0492 0.0322 'International Tables Vol C Tables 4.2.6.8 and 6.1.1.4'
F F 0.0727 0.0534 'International Tables Vol C Tables 4.2.6.8 and 6.1.1.4'
P P 0.2955 0.4335 'International Tables Vol C Tables 4.2.6.8 and 6.1.1.4'
Rh Rh 0.0927 3.6045 'International Tables Vol C Tables 4.2.6.8 and 6.1.1.4'

loop_
_geom_angle_atom_site_label_1
_geom_angle_atom_site_label_2
_geom_angle_atom_site_label_3
_geom_angle
_geom_angle_site_symmetry_1
_geom_angle_site_symmetry_3
_geom_angle_publ_flag
F2 B1 F4 112.6(4) . . ?
F2 B1 F3 111.5(3) . . ?
F4 B1 F3 110.9(3) . . ?
F2 B1 F1 106.7(4) . . ?
F4 B1 F1 106.7(3) . . ?
F3 B1 F1 108.2(4) . . ?
N1 C1 C8 109.9(3) . . ?
N1 C1 C2 111.1(3) . . ?
C8 C1 C2 114.3(3) . . ?
N1 C1 H1 107.0 . . ?
C8 C1 H1 107.0 . . ?
C2 C1 H1 107.0 . . ?
C7 C2 C3 118.3(4) . . ?
C7 C2 C1 122.3(4) . . ?
C3 C2 C1 119.4(3) . . ?
C2 C3 C4 121.2(4) . . ?
C2 C3 H3 119.4 . . ?
C4 C3 H3 119.4 . . ?
C5 C4 C3 120.2(4) . . ?
C5 C4 H4 119.9 . . ?
C3 C4 H4 119.9 . . ?
C4 C5 C6 119.1(4) . . ?
C4 C5 H5 120.4 . . ?
C6 C5 H5 120.4 . . ?
C5 C6 C7 120.5(4) . . ?
C5 C6 H6 119.7 . . ?
C7 C6 H6 119.7 . . ?
C2 C7 C6 120.6(4) . . ?
C2 C7 H7 119.7 . . ?
C6 C7 H7 119.7 . . ?
C1 C8 H8A 109.5 . . ?
C1 C8 H8B 109.5 . . ?
H8A C8 H8B 109.5 . . ?
C1 C8 H8C 109.5 . . ?
H8A C8 H8C 109.5 . . ?
H8B C8 H8C 109.5 . . ?
C10 C9 C12 110.1(4) . . ?
C10 C9 C11 109.4(3) . . ?
C12 C9 C11 109.7(3) . . ?
C10 C9 P1 114.4(3) . . ?
C12 C9 P1 106.9(3) . . ?
C11 C9 P1 106.1(3) . . ?
C9 C10 H10A 109.5 . . ?
C9 C10 H10B 109.5 . . ?
H10A C10 H10B 109.5 . . ?
C9 C10 H10C 109.5 . . ?
H10A C10 H10C 109.5 . . ?
H10B C10 H10C 109.5 . . ?
C9 C11 H11A 109.5 . . ?
C9 C11 H11B 109.5 . . ?
H11A C11 H11B 109.5 . . ?
C9 C11 H11C 109.5 . . ?
H11A C11 H11C 109.5 . . ?
H11B C11 H11C 109.5 . . ?
C9 C12 H12A 109.5 . . ?
C9 C12 H12B 109.5 . . ?
H12A C12 H12B 109.5 . . ?
C9 C12 H12C 109.5 . . ?
H12A C12 H12C 109.5 . . ?
H12B C12 H12C 109.5 . . ?
C18 C13 C14 118.3(4) . . ?
C18 C13 P1 116.1(3) . . ?
C14 C13 P1 125.2(3) . . ?
C15 C14 C13 120.4(4) . . ?
C15 C14 H14 119.8 . . ?
C13 C14 H14 119.8 . . ?
C14 C15 C16 120.2(4) . . ?
C14 C15 H15 119.9 . . ?
C16 C15 H15 119.9 . . ?
C17 C16 C15 119.8(4) . . ?
C17 C16 H16 120.1 . . ?
C15 C16 H16 120.1 . . ?
C16 C17 C18 120.3(4) . . ?
C16 C17 H17 119.9 . . ?
C18 C17 H17 119.9 . . ?
C17 C18 C13 120.8(3) . . ?
C17 C18 H18 119.6 . . ?
C13 C18 H18 119.6 . . ?
O1 C19 C20 105.3(4) . . ?
O1 C19 H19A 110.7 . . ?
C20 C19 H19A 110.7 . . ?
O1 C19 H19B 110.7 . . ?
C20 C19 H19B 110.7 . . ?
H19A C19 H19B 108.8 . . ?
O2 C20 C19 106.1(4) . . ?
O2 C20 H20A 110.5 . . ?
C19 C20 H20A 110.5 . . ?
O2 C20 H20B 110.5 . . ?
C19 C20 H20B 110.5 . . ?
H20A C20 H20B 108.7 . . ?
N2 C21 C28 111.6(3) . . ?
N2 C21 C22 111.2(2) . . ?
C28 C21 C22 113.8(3) . . ?
N2 C21 H21 106.6 . . ?
C28 C21 H21 106.6 . . ?
C22 C21 H21 106.6 . . ?
C23 C22 C27 120.0 . . ?
C23 C22 C21 121.2(2) . . ?
C27 C22 C21 118.8(2) . . ?
C22 C23 C24 120.0 . . ?
C22 C23 H23 120.0 . . ?
C24 C23 H23 120.0 . . ?
C25 C24 C23 120.0 . . ?
C25 C24 H24 120.0 . . ?
C23 C24 H24 120.0 . . ?
C24 C25 C26 120.0 . . ?
C24 C25 H25 120.0 . . ?
C26 C25 H25 120.0 . . ?
C27 C26 C25 120.0 . . ?
C27 C26 H26 120.0 . . ?
C25 C26 H26 120.0 . . ?
C26 C27 C22 120.0 . . ?
C26 C27 H27 120.0 . . ?
C22 C27 H27 120.0 . . ?
C21 C28 H28A 109.5 . . ?
C21 C28 H28B 109.5 . . ?
H28A C28 H28B 109.5 . . ?
C21 C28 H28C 109.5 . . ?
H28A C28 H28C 109.5 . . ?
H28B C28 H28C 109.5 . . ?
C31 C29 C30 108.6(3) . . ?
C31 C29 C32 110.4(4) . . ?
C30 C29 C32 109.2(4) . . ?
C31 C29 P3 106.0(3) . . ?
C30 C29 P3 116.5(3) . . ?
C32 C29 P3 105.9(3) . . ?
C29 C30 H30A 109.5 . . ?
C29 C30 H30B 109.5 . . ?
H30A C30 H30B 109.5 . . ?
C29 C30 H30C 109.5 . . ?
H30A C30 H30C 109.5 . . ?
H30B C30 H30C 109.5 . . ?
C29 C31 H31A 109.5 . . ?
C29 C31 H31B 109.5 . . ?
H31A C31 H31B 109.5 . . ?
C29 C31 H31C 109.5 . . ?
H31A C31 H31C 109.5 . . ?
H31B C31 H31C 109.5 . . ?
C29 C32 H32A 109.5 . . ?
C29 C32 H32B 109.5 . . ?
H32A C32 H32B 109.5 . . ?
C29 C32 H32C 109.5 . . ?
H32A C32 H32C 109.5 . . ?
H32B C32 H32C 109.5 . . ?
C34 C33 C38 118.8(3) . . ?
C34 C33 P3 116.2(2) . . ?
C38 C33 P3 124.6(3) . . ?
C35 C34 C33 120.7(3) . . ?
C35 C34 H34 119.7 . . ?
C33 C34 H34 119.7 . . ?
C36 C35 C34 119.8(4) . . ?
C36 C35 H35 120.1 . . ?
C34 C35 H35 120.1 . . ?
C37 C36 C35 120.5(4) . . ?
C37 C36 H36 119.8 . . ?
C35 C36 H36 119.8 . . ?
C36 C37 C38 120.2(3) . . ?
C36 C37 H37 119.9 . . ?
C38 C37 H37 119.9 . . ?
C37 C38 C33 120.0(3) . . ?
C37 C38 H38 120.0 . . ?
C33 C38 H38 120.0 . . ?
O3 C39 C40 107.5(4) . . ?
O3 C39 H39A 110.2 . . ?
C40 C39 H39A 110.2 . . ?
O3 C39 H39B 110.2 . . ?
C40 C39 H39B 110.2 . . ?
H39A C39 H39B 108.5 . . ?
O4 C40 C39 107.9(4) . . ?
O4 C40 H40A 110.1 . . ?
C39 C40 H40A 110.1 . . ?
O4 C40 H40B 110.1 . . ?
C39 C40 H40B 110.1 . . ?
H40A C40 H40B 108.4 . . ?
C1 N1 P2 130.4(2) . . ?
C1 N1 P1 130.0(2) . . ?
P2 N1 P1 98.76(15) . . ?
C21 N2 P4 130.5(2) . . ?
C21 N2 P3 128.5(2) . . ?
P4 N2 P3 98.90(13) . . ?
C19 O1 P2 112.9(3) . . ?
C20 O2 P2 111.4(3) . . ?
C39 O3 P4 114.0(3) . . ?
C40 O4 P4 113.5(3) . . ?
N1 P1 C13 109.84(16) . . ?
N1 P1 C9 110.01(16) . . ?
C13 P1 C9 104.83(16) . . ?
N1 P1 Rh1 93.93(10) . . ?
C13 P1 Rh1 122.49(11) . . ?
C9 P1 Rh1 115.02(13) . . ?
C13 P1 P2 132.76(13) . . ?
C9 P1 P2 118.68(15) . . ?
O1 P2 O2 96.48(14) . . ?
O1 P2 N1 111.64(16) . . ?
O2 P2 N1 105.41(16) . . ?
O1 P2 Rh1 119.63(12) . . ?
O2 P2 Rh1 126.26(12) . . ?
N1 P2 Rh1 96.92(10) . . ?
O1 P2 P1 124.59(13) . . ?
O2 P2 P1 132.37(13) . . ?
N2 P3 C33 105.30(15) . . ?
N2 P3 C29 110.66(17) . . ?
C33 P3 C29 109.55(18) . . ?
N2 P3 Rh1 94.07(9) . . ?
C33 P3 Rh1 119.49(11) . . ?
C29 P3 Rh1 115.88(13) . . ?
C33 P3 P4 121.62(12) . . ?
C29 P3 P4 124.97(14) . . ?
O3 P4 O4 95.45(17) . . ?
O3 P4 N2 109.95(16) . . ?
O4 P4 N2 107.40(15) . . ?
O3 P4 Rh1 123.23(13) . . ?
O4 P4 Rh1 123.14(13) . . ?
N2 P4 Rh1 97.11(9) . . ?
O3 P4 P3 130.91(13) . . ?
O4 P4 P3 127.38(12) . . ?
P4 Rh1 P2 176.66(5) . . ?
P4 Rh1 P3 69.91(3) . . ?
P2 Rh1 P3 109.37(3) . . ?
P4 Rh1 P1 111.22(3) . . ?
P2 Rh1 P1 69.63(3) . . ?
P3 Rh1 P1 177.50(4) . . ?

loop_
_geom_bond_atom_site_label_1
_geom_bond_atom_site_label_2
_geom_bond_distance
_geom_bond_site_symmetry_2
_geom_bond_publ_flag
B1 F2 1.363(4) . ?
B1 F4 1.374(4) . ?
B1 F3 1.379(4) . ?
B1 F1 1.387(4) . ?
C1 N1 1.496(4) . ?
C1 C8 1.522(5) . ?
C1 C2 1.524(5) . ?
C1 H1 1.0000 . ?
C2 C7 1.385(4) . ?
C2 C3 1.390(5) . ?
C3 C4 1.391(6) . ?
C3 H3 0.9500 . ?
C4 C5 1.383(6) . ?
C4 H4 0.9500 . ?
C5 C6 1.385(7) . ?
C5 H5 0.9500 . ?
C6 C7 1.398(6) . ?
C6 H6 0.9500 . ?
C7 H7 0.9500 . ?
C8 H8A 0.9800 . ?
C8 H8B 0.9800 . ?
C8 H8C 0.9800 . ?
C9 C10 1.527(5) . ?
C9 C12 1.532(6) . ?
C9 C11 1.535(5) . ?
C9 P1 1.862(4) . ?
C10 H10A 0.9800 . ?
C10 H10B 0.9800 . ?
C10 H10C 0.9800 . ?
C11 H11A 0.9800 . ?
C11 H11B 0.9800 . ?
C11 H11C 0.9800 . ?
C12 H12A 0.9800 . ?
C12 H12B 0.9800 . ?
C12 H12C 0.9800 . ?
C13 C18 1.395(5) . ?
C13 C14 1.401(4) . ?
C13 P1 1.818(4) . ?
C14 C15 1.385(6) . ?
C14 H14 0.9500 . ?
C15 C16 1.386(7) . ?
C15 H15 0.9500 . ?
C16 C17 1.377(6) . ?
C16 H16 0.9500 . ?
C17 C18 1.381(6) . ?
C17 H17 0.9500 . ?
C18 H18 0.9500 . ?
C19 O1 1.466(5) . ?
C19 C20 1.504(7) . ?
C19 H19A 0.9900 . ?
C19 H19B 0.9900 . ?
C20 O2 1.456(5) . ?
C20 H20A 0.9900 . ?
C20 H20B 0.9900 . ?
C21 N2 1.500(4) . ?
C21 C28 1.523(5) . ?
C21 C22 1.530(4) . ?
C21 H21 1.0000 . ?
C22 C23 1.3900 . ?
C22 C27 1.3900 . ?
C23 C24 1.3900 . ?
C23 H23 0.9500 . ?
C24 C25 1.3900 . ?
C24 H24 0.9500 . ?
C25 C26 1.3900 . ?
C25 H25 0.9500 . ?
C26 C27 1.3900 . ?
C26 H26 0.9500 . ?
C27 H27 0.9500 . ?
C28 H28A 0.9800 . ?
C28 H28B 0.9800 . ?
C28 H28C 0.9800 . ?
C29 C31 1.527(6) . ?
C29 C30 1.529(5) . ?
C29 C32 1.534(6) . ?
C29 P3 1.860(4) . ?
C30 H30A 0.9800 . ?
C30 H30B 0.9800 . ?
C30 H30C 0.9800 . ?
C31 H31A 0.9800 . ?
C31 H31B 0.9800 . ?
C31 H31C 0.9800 . ?
C32 H32A 0.9800 . ?
C32 H32B 0.9800 . ?
C32 H32C 0.9800 . ?
C33 C34 1.395(4) . ?
C33 C38 1.401(4) . ?
C33 P3 1.816(4) . ?
C34 C35 1.386(6) . ?
C34 H34 0.9500 . ?
C35 C36 1.383(6) . ?
C35 H35 0.9500 . ?
C36 C37 1.377(6) . ?
C36 H36 0.9500 . ?
C37 C38 1.389(6) . ?
C37 H37 0.9500 . ?
C38 H38 0.9500 . ?
C39 O3 1.436(6) . ?
C39 C40 1.489(9) . ?
C39 H39A 0.9900 . ?
C39 H39B 0.9900 . ?
C40 O4 1.437(6) . ?
C40 H40A 0.9900 . ?
C40 H40B 0.9900 . ?
N1 P2 1.679(3) . ?
N1 P1 1.733(3) . ?
N2 P4 1.680(2) . ?
N2 P3 1.736(3) . ?
O1 P2 1.597(3) . ?
O2 P2 1.610(3) . ?
O3 P4 1.610(3) . ?
O4 P4 1.610(3) . ?
P1 Rh1 2.2883(7) . ?
P1 P2 2.5904(10) . ?
P2 Rh1 2.2483(8) . ?
P3 Rh1 2.2855(8) . ?
P3 P4 2.5964(10) . ?
P4 Rh1 2.2457(7) . ?

loop_
_geom_torsion_atom_site_label_1
_geom_torsion_atom_site_label_2
_geom_torsion_atom_site_label_3
_geom_torsion_atom_site_label_4
_geom_torsion
_geom_torsion_site_symmetry_1
_geom_torsion_site_symmetry_2
_geom_torsion_site_symmetry_3
_geom_torsion_site_symmetry_4
_geom_torsion_publ_flag
N1 C1 C2 C7 -114.0(4) . . . . ?
C8 C1 C2 C7 11.1(5) . . . . ?
N1 C1 C2 C3 66.9(4) . . . . ?
C8 C1 C2 C3 -168.0(3) . . . . ?
C7 C2 C3 C4 1.0(6) . . . . ?
C1 C2 C3 C4 -179.9(4) . . . . ?
C2 C3 C4 C5 0.1(7) . . . . ?
C3 C4 C5 C6 -0.9(7) . . . . ?
C4 C5 C6 C7 0.5(6) . . . . ?
C3 C2 C7 C6 -1.4(5) . . . . ?
C1 C2 C7 C6 179.5(3) . . . . ?
C5 C6 C7 C2 0.6(6) . . . . ?
C18 C13 C14 C15 -1.0(6) . . . . ?
P1 C13 C14 C15 172.6(3) . . . . ?
C13 C14 C15 C16 -2.2(6) . . . . ?
C14 C15 C16 C17 3.5(7) . . . . ?
C15 C16 C17 C18 -1.6(7) . . . . ?
C16 C17 C18 C13 -1.7(7) . . . . ?
C14 C13 C18 C17 2.9(6) . . . . ?
P1 C13 C18 C17 -171.2(3) . . . . ?
O1 C19 C20 O2 -27.9(4) . . . . ?
N2 C21 C22 C23 -111.3(3) . . . . ?
C28 C21 C22 C23 15.7(3) . . . . ?
N2 C21 C22 C27 69.5(3) . . . . ?
C28 C21 C22 C27 -163.6(2) . . . . ?
C27 C22 C23 C24 0.0 . . . . ?
C21 C22 C23 C24 -179.2(2) . . . . ?
C22 C23 C24 C25 0.0 . . . . ?
C23 C24 C25 C26 0.0 . . . . ?
C24 C25 C26 C27 0.0 . . . . ?
C25 C26 C27 C22 0.0 . . . . ?
C23 C22 C27 C26 0.0 . . . . ?
C21 C22 C27 C26 179.3(2) . . . . ?
C38 C33 C34 C35 -1.9(6) . . . . ?
P3 C33 C34 C35 171.7(3) . . . . ?
C33 C34 C35 C36 0.6(6) . . . . ?
C34 C35 C36 C37 1.0(6) . . . . ?
C35 C36 C37 C38 -1.3(6) . . . . ?
C36 C37 C38 C33 -0.1(6) . . . . ?
C34 C33 C38 C37 1.6(5) . . . . ?
P3 C33 C38 C37 -171.4(3) . . . . ?
O3 C39 C40 O4 -12.9(6) . . . . ?
C8 C1 N1 P2 -81.1(4) . . . . ?
C2 C1 N1 P2 46.5(4) . . . . ?
C8 C1 N1 P1 85.8(4) . . . . ?
C2 C1 N1 P1 -146.6(3) . . . . ?
C28 C21 N2 P4 -70.7(4) . . . . ?
C22 C21 N2 P4 57.5(4) . . . . ?
C28 C21 N2 P3 89.5(4) . . . . ?
C22 C21 N2 P3 -142.3(3) . . . . ?
C20 C19 O1 P2 19.7(4) . . . . ?
C19 C20 O2 P2 26.8(4) . . . . ?
C40 C39 O3 P4 9.2(5) . . . . ?
C39 C40 O4 P4 12.2(5) . . . . ?
C1 N1 P1 C13 -36.0(3) . . . . ?
P2 N1 P1 C13 133.96(16) . . . . ?
C1 N1 P1 C9 78.9(3) . . . . ?
P2 N1 P1 C9 -111.15(19) . . . . ?
C1 N1 P1 Rh1 -162.7(3) . . . . ?
P2 N1 P1 Rh1 7.29(13) . . . . ?
C1 N1 P1 P2 -169.9(4) . . . . ?
C18 C13 P1 N1 -131.2(3) . . . . ?
C14 C13 P1 N1 55.1(4) . . . . ?
C18 C13 P1 C9 110.6(3) . . . . ?
C14 C13 P1 C9 -63.0(4) . . . . ?
C18 C13 P1 Rh1 -22.8(4) . . . . ?
C14 C13 P1 Rh1 163.6(3) . . . . ?
C18 C13 P1 P2 -92.3(3) . . . . ?
C14 C13 P1 P2 94.0(4) . . . . ?
C10 C9 P1 N1 -54.1(4) . . . . ?
C12 C9 P1 N1 68.1(3) . . . . ?
C11 C9 P1 N1 -174.8(3) . . . . ?
C10 C9 P1 C13 64.0(3) . . . . ?
C12 C9 P1 C13 -173.9(3) . . . . ?
C11 C9 P1 C13 -56.8(3) . . . . ?
C10 C9 P1 Rh1 -158.6(3) . . . . ?
C12 C9 P1 Rh1 -36.4(3) . . . . ?
C11 C9 P1 Rh1 80.7(3) . . . . ?
C10 C9 P1 P2 -97.0(3) . . . . ?
C12 C9 P1 P2 25.2(3) . . . . ?
C11 C9 P1 P2 142.3(2) . . . . ?
C19 O1 P2 O2 -4.0(3) . . . . ?
C19 O1 P2 N1 105.4(3) . . . . ?
C19 O1 P2 Rh1 -142.6(2) . . . . ?
C19 O1 P2 P1 150.4(2) . . . . ?
C20 O2 P2 O1 -14.0(3) . . . . ?
C20 O2 P2 N1 -128.6(3) . . . . ?
C20 O2 P2 Rh1 120.4(3) . . . . ?
C20 O2 P2 P1 -165.3(2) . . . . ?
C1 N1 P2 O1 -71.8(3) . . . . ?
P1 N1 P2 O1 118.27(17) . . . . ?
C1 N1 P2 O2 31.8(3) . . . . ?
P1 N1 P2 O2 -138.12(16) . . . . ?
C1 N1 P2 Rh1 162.4(3) . . . . ?
P1 N1 P2 Rh1 -7.46(13) . . . . ?
C1 N1 P2 P1 169.9(4) . . . . ?
C21 N2 P3 C33 -43.5(3) . . . . ?
P4 N2 P3 C33 121.40(16) . . . . ?
C21 N2 P3 C29 74.8(4) . . . . ?
P4 N2 P3 C29 -120.31(18) . . . . ?
C21 N2 P3 Rh1 -165.6(3) . . . . ?
P4 N2 P3 Rh1 -0.68(15) . . . . ?
C21 N2 P3 P4 -164.9(4) . . . . ?
C34 C33 P3 N2 -107.4(3) . . . . ?
C38 C33 P3 N2 65.8(3) . . . . ?
C34 C33 P3 C29 133.5(3) . . . . ?
C38 C33 P3 C29 -53.2(3) . . . . ?
C34 C33 P3 Rh1 -3.6(3) . . . . ?
C38 C33 P3 Rh1 169.6(3) . . . . ?
C34 C33 P3 P4 -67.6(3) . . . . ?
C38 C33 P3 P4 105.6(3) . . . . ?
C31 C29 P3 N2 -178.0(3) . . . . ?
C30 C29 P3 N2 -57.0(4) . . . . ?
C32 C29 P3 N2 64.7(3) . . . . ?
C31 C29 P3 C33 -62.3(3) . . . . ?
C30 C29 P3 C33 58.7(4) . . . . ?
C32 C29 P3 C33 -179.6(3) . . . . ?
C31 C29 P3 Rh1 76.5(3) . . . . ?
C30 C29 P3 Rh1 -162.5(3) . . . . ?
C32 C29 P3 Rh1 -40.8(3) . . . . ?
C31 C29 P3 P4 139.6(3) . . . . ?
C30 C29 P3 P4 -99.4(3) . . . . ?
C32 C29 P3 P4 22.3(4) . . . . ?
C39 O3 P4 O4 -2.0(3) . . . . ?
C39 O3 P4 N2 108.7(3) . . . . ?
C39 O3 P4 Rh1 -138.0(3) . . . . ?
C39 O3 P4 P3 150.8(3) . . . . ?
C40 O4 P4 O3 -6.3(3) . . . . ?
C40 O4 P4 N2 -119.2(3) . . . . ?
C40 O4 P4 Rh1 129.7(3) . . . . ?
C40 O4 P4 P3 -160.6(3) . . . . ?
C21 N2 P4 O3 -65.6(4) . . . . ?
P3 N2 P4 O3 129.95(17) . . . . ?
C21 N2 P4 O4 37.1(4) . . . . ?
P3 N2 P4 O4 -127.36(17) . . . . ?
C21 N2 P4 Rh1 165.1(3) . . . . ?
P3 N2 P4 Rh1 0.69(15) . . . . ?
C21 N2 P4 P3 164.4(4) . . . . ?
